data_2015769
loop_
_publ_author_name
'Britton, Doyle'

_publ_section_title
;
 <i>o</i>-Chloro- and <i>o</i>-bromobenzonitrile: pseudosymmetry and
 pseudo-isostructural packing
;
_journal_coeditor_code SQ3046
_journal_issue 1
_journal_name_full 'Acta Crystallographica Section C'
_journal_page_first o14
_journal_page_last o16
_journal_paper_doi 10.1107/S0108270106048451
_journal_volume 63
_journal_year 2007
_chemical_formula_iupac 'C7 H4 Br N'
_chemical_formula_moiety 'C7 H4 Br N'
_chemical_formula_sum 'C7 H4 Br N'
_chemical_formula_weight 182.02
_chemical_name_systematic
;
2-bromobenzonitrile
;
_space_group_IT_number 14
_symmetry_cell_setting monoclinic
_symmetry_space_group_name_Hall '-P 2ybc'
_symmetry_space_group_name_H-M 'P 1 21/c 1'
_atom_sites_solution_hydrogens geom
_atom_sites_solution_primary direct
_atom_sites_solution_secondary difmap
_audit_creation_method SHELXTL
_cell_angle_alpha 90.00
_cell_angle_beta 95.011(4)
_cell_angle_gamma 90.00
_cell_formula_units_Z 4
_cell_length_a 3.9247(10)
_cell_length_b 10.348(3)
_cell_length_c 16.387(4)
_cell_measurement_reflns_used 3997
_cell_measurement_temperature 174(2)
_cell_measurement_theta_max 27.4
_cell_measurement_theta_min 2.3
_cell_volume 663.0(3)
_computing_cell_refinement 'SAINT (Bruker, 2002)'
_computing_data_collection 'SMART (Bruker, 2002)'
_computing_data_reduction SAINT
_computing_molecular_graphics SHELXTL
_computing_publication_material SHELXTL
_computing_structure_refinement SHELXTL
_computing_structure_solution 'SHELXTL (Sheldrick, 1997)'
_diffrn_ambient_temperature 174(2)
_diffrn_measured_fraction_theta_full 0.993
_diffrn_measured_fraction_theta_max 0.993
_diffrn_measurement_device_type 'Bruker SMART 1K area-detector'
_diffrn_measurement_method \w
_diffrn_radiation_monochromator graphite
_diffrn_radiation_source 'fine-focus sealed tube'
_diffrn_radiation_type MoK\a
_diffrn_radiation_wavelength 0.71073
_diffrn_reflns_av_R_equivalents 0.027
_diffrn_reflns_av_sigmaI/netI 0.019
_diffrn_reflns_limit_h_max 5
_diffrn_reflns_limit_h_min -5
_diffrn_reflns_limit_k_max 13
_diffrn_reflns_limit_k_min -13
_diffrn_reflns_limit_l_max 21
_diffrn_reflns_limit_l_min -21
_diffrn_reflns_number 7557
_diffrn_reflns_theta_full 27.52
_diffrn_reflns_theta_max 27.52
_diffrn_reflns_theta_min 2.33
_diffrn_standards_number 0
_exptl_absorpt_coefficient_mu 6.095
_exptl_absorpt_correction_T_max 0.30
_exptl_absorpt_correction_T_min 0.15
_exptl_absorpt_correction_type multi-scan
_exptl_absorpt_process_details '(SADABS; Sheldrick, 2003; Blessing, 1995)'
_exptl_crystal_colour colourless
_exptl_crystal_density_diffrn 1.824
_exptl_crystal_density_method 'not measured'
_exptl_crystal_description prism
_exptl_crystal_F_000 352
_exptl_crystal_size_max 0.40
_exptl_crystal_size_mid 0.30
_exptl_crystal_size_min 0.20
_refine_diff_density_max 0.31
_refine_diff_density_min -0.29
_refine_ls_extinction_coef 0.0049(8)
_refine_ls_extinction_expression Fc^*^=kFc[1+0.001xFc^2^\l^3^/sin(2\q)]^-1/4^
_refine_ls_extinction_method 'SHELXTL (Sheldrick, 1997)'
_refine_ls_goodness_of_fit_ref 1.07
_refine_ls_hydrogen_treatment constr
_refine_ls_matrix_type full
_refine_ls_number_parameters 83
_refine_ls_number_reflns 1518
_refine_ls_number_restraints 0
_refine_ls_restrained_S_all 1.07
_refine_ls_R_factor_all 0.029
_refine_ls_R_factor_gt 0.022
_refine_ls_shift/su_max 0.001
_refine_ls_shift/su_mean 0.000
_refine_ls_structure_factor_coef Fsqd
_refine_ls_weighting_details 'calc w = 1/[\s^2^(Fo^2^)+(0.019P)^2^+0.386P] where P=(Fo^2^+2Fc^2^)/3'
_refine_ls_weighting_scheme calc
_refine_ls_wR_factor_gt 0.048
_refine_ls_wR_factor_ref 0.051
_reflns_number_gt 1301
_reflns_number_total 1518
_reflns_threshold_expression I>2\s(I)
_cod_data_source_file sq3046.cif
_cod_data_source_block II
_cod_original_sg_symbol_H-M 'P 21/c'
_cod_database_code 2015769
_cod_database_fobs_code 2015769

loop_
_symmetry_equiv_pos_as_xyz
'x, y, z'
'-x, y+1/2, -z+1/2'
'-x, -y, -z'
'x, -y-1/2, z-1/2'

loop_
_atom_site_type_symbol
_atom_site_label
_atom_site_fract_x
_atom_site_fract_y
_atom_site_fract_z
_atom_site_U_iso_or_equiv
_atom_site_adp_type
_atom_site_calc_flag
_atom_site_refinement_flags
_atom_site_occupancy
C C1 0.1563(5) 0.25777(18) 0.18031(12) 0.0262(4) Uani d . 1
C C2 0.2026(5) 0.34281(18) 0.11627(12) 0.0250(4) Uani d . 1
C C3 0.0904(5) 0.3110(2) 0.03661(12) 0.0309(4) Uani d . 1
H H3 0.1249 0.3688 -0.0069 0.037 Uiso calc R 1
C C4 -0.0736(6) 0.1934(2) 0.02070(13) 0.0348(5) Uani d . 1
H H4 -0.1547 0.1717 -0.0339 0.042 Uiso calc R 1
C C5 -0.1196(5) 0.1079(2) 0.08341(14) 0.0346(5) Uani d . 1
H H5 -0.2309 0.0277 0.0718 0.042 Uiso calc R 1
C C6 -0.0033(5) 0.1391(2) 0.16325(13) 0.0321(5) Uani d . 1
H H6 -0.0323 0.0798 0.2063 0.038 Uiso calc R 1
C C7 0.2738(6) 0.29029(19) 0.26484(13) 0.0321(5) Uani d . 1
N N8 0.3638(6) 0.3131(2) 0.32969(12) 0.0495(5) Uani d . 1
Br Br9 0.40752(5) 0.506505(18) 0.138088(13) 0.03229(10) Uani d . 1

loop_
_atom_site_aniso_label
_atom_site_aniso_U_11
_atom_site_aniso_U_22
_atom_site_aniso_U_33
_atom_site_aniso_U_12
_atom_site_aniso_U_13
_atom_site_aniso_U_23
C1 0.0263(10) 0.0259(9) 0.0267(10) 0.0059(8) 0.0036(8) -0.0001(7)
C2 0.0203(9) 0.0245(9) 0.0302(10) 0.0032(7) 0.0029(7) -0.0008(7)
C3 0.0326(11) 0.0341(11) 0.0263(10) 0.0070(9) 0.0037(8) 0.0038(8)
C4 0.0349(12) 0.0404(12) 0.0283(11) 0.0046(9) -0.0020(8) -0.0075(9)
C5 0.0320(12) 0.0284(11) 0.0437(13) -0.0003(9) 0.0049(9) -0.0063(9)
C6 0.0354(11) 0.0278(10) 0.0342(11) 0.0016(9) 0.0103(9) 0.0029(8)
C7 0.0391(12) 0.0237(10) 0.0334(12) 0.0058(8) 0.0031(9) 0.0033(8)
N8 0.0698(15) 0.0421(11) 0.0352(12) 0.0114(11) -0.0039(10) 0.0014(9)
Br9 0.03043(13) 0.02811(13) 0.03863(14) -0.00228(9) 0.00474(8) 0.00046(9)

loop_
_atom_type_symbol
_atom_type_description
_atom_type_scat_dispersion_real
_atom_type_scat_dispersion_imag
_atom_type_scat_source
C C 0.0033 0.0016 'International Tables Vol C Tables 4.2.6.8 and 6.1.1.4'
H H 0.0000 0.0000 'International Tables Vol C Tables 4.2.6.8 and 6.1.1.4'
N N 0.0061 0.0033 'International Tables Vol C Tables 4.2.6.8 and 6.1.1.4'
Br Br -0.2901 2.4595 'International Tables Vol C Tables 4.2.6.8 and 6.1.1.4'

loop_
_geom_angle_atom_site_label_1
_geom_angle_atom_site_label_2
_geom_angle_atom_site_label_3
_geom_angle
C2 C1 C6 119.37(18)
C2 C1 C7 121.17(18)
C6 C1 C7 119.46(18)
C3 C2 C1 120.63(18)
C3 C2 Br9 119.12(15)
C1 C2 Br9 120.22(14)
C2 C3 C4 119.36(19)
C2 C3 H3 120.3
C4 C3 H3 120.3
C5 C4 C3 120.65(19)
C5 C4 H4 119.7
C3 C4 H4 119.7
C4 C5 C6 120.0(2)
C4 C5 H5 120.0
C6 C5 H5 120.0
C5 C6 C1 119.94(19)
C5 C6 H6 120.0
C1 C6 H6 120.0
N8 C7 C1 178.9(2)

loop_
_geom_bond_atom_site_label_1
_geom_bond_atom_site_label_2
_geom_bond_distance
C1 C2 1.394(3)
C1 C6 1.396(3)
C1 C7 1.461(3)
C2 C3 1.381(3)
C2 Br9 1.896(2)
C3 C4 1.390(3)
C3 H3 0.9500
C4 C5 1.379(3)
C4 H4 0.9500
C5 C6 1.386(3)
C5 H5 0.9500
C6 H6 0.9500
C7 N8 1.115(3)

loop_
_geom_torsion_atom_site_label_1
_geom_torsion_atom_site_label_2
_geom_torsion_atom_site_label_3
_geom_torsion_atom_site_label_4
_geom_torsion
C6 C1 C2 C3 0.4(3)
C7 C1 C2 C3 180.00(19)
C6 C1 C2 Br9 178.29(15)
C7 C1 C2 Br9 -2.1(3)
C1 C2 C3 C4 0.7(3)
Br9 C2 C3 C4 -177.20(15)
C2 C3 C4 C5 -1.1(3)
C3 C4 C5 C6 0.3(3)
C4 C5 C6 C1 0.8(3)
C2 C1 C6 C5 -1.2(3)
C7 C1 C6 C5 179.21(19)

loop_
_cod_related_entry_id
_cod_related_entry_database
_cod_related_entry_code
1 ChemSpider 15440
